data_7006277
loop_
_publ_author_name
'G\'omez-Ruiz, Santiago'
'Hey-Hawkins, Evamarie'

_publ_section_title
;
 Oxidative cleavage of tetraaryltetraphosphane-1,4-diides by nickel(II)
 and palladium(II): formation of unusual Ni(0) and Pd(0)
 diaryldiphosphene complexes.
;
_journal_issue 48
_journal_name_full 'Dalton transactions (Cambridge, England : 2003)'
_journal_page_first 5678
_journal_page_last 5683
_journal_paper_doi 10.1039/b711616k
_journal_year 2007
_chemical_formula_sum 'C42 H76 P4 Pd'
_chemical_formula_weight 811.31
_chemical_name_systematic
;
?
;
_space_group_IT_number 2
_symmetry_cell_setting triclinic
_symmetry_space_group_name_Hall '-P 1'
_symmetry_space_group_name_H-M 'P -1'
_atom_sites_solution_hydrogens geom
_atom_sites_solution_primary direct
_atom_sites_solution_secondary difmap
_audit_conform_dict_location ftp://ftp.iucr.org/pub/cif_core.dic
_audit_conform_dict_name cif_core.dic
_audit_conform_dict_version 2.3
_audit_creation_date 2006-10-14T01:12:25-00:00
_audit_creation_method 'WinGX routine CIF_UPDATE'
_cell_angle_alpha 93.065(13)
_cell_angle_beta 91.79(3)
_cell_angle_gamma 103.773(11)
_cell_formula_units_Z 2
_cell_length_a 9.083(2)
_cell_length_b 12.2987(8)
_cell_length_c 21.174(8)
_cell_measurement_reflns_used 16789
_cell_measurement_temperature 180(2)
_cell_measurement_theta_max 31.9896
_cell_measurement_theta_min 2.6481
_cell_volume 2291.7(10)
_computing_cell_refinement
;
CrysAlis RED, Oxford Diffraction Ltd.,
Version 1.171.31.5 (release 28-08-2006 CrysAlis171 .NET)
(compiled Aug 28 2006,13:05:05)
;
_computing_data_collection
;
CrysAlis CCD, Oxford Diffraction Ltd.,
Version 1.171.31.5 (release 28-08-2006 CrysAlis171 .NET)
(compiled Aug 28 2006,13:05:05)
;
_computing_data_reduction
;
CrysAlis RED, Oxford Diffraction Ltd.,
Version 1.171.31.5 (release 28-08-2006 CrysAlis171 .NET)
(compiled Aug 28 2006,13:05:05)
;
_computing_molecular_graphics 'ORTEP3 for Windows (L. J. Farrugia, 1997)'
_computing_publication_material 'WINGX (L.J. Farrugia,1999)'
_computing_structure_refinement 'SHELXL-97 (Sheldrick, 1997)'
_diffrn_ambient_temperature 180(2)
_diffrn_detector_area_resol_mean 16.356
_diffrn_measured_fraction_theta_full 0.998
_diffrn_measured_fraction_theta_max 0.998
_diffrn_measurement_device_type 'ccd xcalibur s'
_diffrn_measurement_method '\w scans and \f scans'
_diffrn_orient_matrix_UB_11 0.0422343322
_diffrn_orient_matrix_UB_12 0.0011206757
_diffrn_orient_matrix_UB_13 0.0288973072
_diffrn_orient_matrix_UB_21 -0.0277206715
_diffrn_orient_matrix_UB_22 -0.0589095596
_diffrn_orient_matrix_UB_23 0.0009054532
_diffrn_orient_matrix_UB_31 0.0627024608
_diffrn_orient_matrix_UB_32 -0.0084670038
_diffrn_orient_matrix_UB_33 -0.0171297708
_diffrn_radiation_monochromator graphite
_diffrn_radiation_type MoK\a
_diffrn_radiation_wavelength 0.71073
_diffrn_reflns_av_R_equivalents 0.0688
_diffrn_reflns_av_unetI/netI 0.077
_diffrn_reflns_limit_h_max 12
_diffrn_reflns_limit_h_min -12
_diffrn_reflns_limit_k_max 16
_diffrn_reflns_limit_k_min -16
_diffrn_reflns_limit_l_max 28
_diffrn_reflns_limit_l_min -28
_diffrn_reflns_number 57191
_diffrn_reflns_theta_full 28.28
_diffrn_reflns_theta_max 28.28
_diffrn_reflns_theta_min 2.66
_exptl_absorpt_coefficient_mu 0.57
_exptl_absorpt_correction_T_max 1
_exptl_absorpt_correction_T_min 0.85642
_exptl_absorpt_correction_type multi-scan
_exptl_absorpt_process_details
;
CrysAlis RED, Oxford Diffraction Ltd.,
Version 1.171.31.5 (release 28-08-2006 CrysAlis171 .NET)
(compiled Aug 28 2006,13:05:05)
Empirical absorption correction using spherical harmonics,
implemented in SCALE3 ABSPACK scaling algorithm.
;
_exptl_crystal_colour 'pale yellow'
_exptl_crystal_density_diffrn 1.176
_exptl_crystal_density_method 'not measured'
_exptl_crystal_description plates
_exptl_crystal_F_000 868
_exptl_crystal_size_max 0.4
_exptl_crystal_size_mid 0.1
_exptl_crystal_size_min 0.1
_refine_diff_density_max 0.369
_refine_diff_density_min -0.39
_refine_diff_density_rms 0.065
_refine_ls_extinction_method none
_refine_ls_goodness_of_fit_ref 0.966
_refine_ls_hydrogen_treatment constr
_refine_ls_matrix_type full
_refine_ls_number_parameters 436
_refine_ls_number_reflns 11353
_refine_ls_number_restraints 0
_refine_ls_restrained_S_all 0.966
_refine_ls_R_factor_all 0.0719
_refine_ls_R_factor_gt 0.0366
_refine_ls_shift/su_max 0.001
_refine_ls_shift/su_mean 0
_refine_ls_structure_factor_coef Fsqd
_refine_ls_weighting_details 'calc w=1/[\s^2^(Fo^2^)+(0.0247P)^2^+0.0000P] where P=(Fo^2^+2Fc^2^)/3'
_refine_ls_weighting_scheme calc
_refine_ls_wR_factor_gt 0.0558
_refine_ls_wR_factor_ref 0.0643
_reflns_number_gt 7673
_reflns_number_total 11353
_reflns_threshold_expression >2sigma(I)
_cod_data_source_file b711616k.txt
_cod_data_source_block x0012fin
_cod_original_sg_symbol_H-M P-1
_cod_database_code 7006277

loop_
_symmetry_equiv_pos_as_xyz
'x, y, z'
'-x, -y, -z'

loop_
_atom_site_label
_atom_site_type_symbol
_atom_site_fract_x
_atom_site_fract_y
_atom_site_fract_z
_atom_site_U_iso_or_equiv
_atom_site_adp_type
_atom_site_occupancy
_atom_site_symmetry_multiplicity
_atom_site_calc_flag
_atom_site_refinement_flags
_atom_site_disorder_assembly
_atom_site_disorder_group
C1 C -0.0554(2) 1.00810(17) 0.30970(10) 0.0290(5) Uani 1 1 d . . .
C2 C -0.0950(2) 1.11224(18) 0.31331(10) 0.0342(5) Uani 1 1 d . . .
C3 C -0.1536(3) 1.14821(19) 0.36846(11) 0.0423(6) Uani 1 1 d . . .
H3 H -0.1825 1.2176 0.3698 0.051 Uiso 1 1 calc R . .
C4 C -0.1711(3) 1.0857(2) 0.42144(11) 0.0418(6) Uani 1 1 d . . .
C5 C -0.1311(2) 0.9846(2) 0.41784(11) 0.0384(6) Uani 1 1 d . . .
H5 H -0.1418 0.941 0.4539 0.046 Uiso 1 1 calc R . .
C6 C -0.0753(2) 0.94365(18) 0.36315(10) 0.0313(5) Uani 1 1 d . . .
C7 C -0.0755(3) 1.18939(19) 0.25910(11) 0.0481(7) Uani 1 1 d . . .
H7A H -0.1201 1.2529 0.2695 0.072 Uiso 1 1 calc R . .
H7B H -0.1267 1.148 0.2206 0.072 Uiso 1 1 calc R . .
H7C H 0.0328 1.2172 0.2521 0.072 Uiso 1 1 calc R . .
C8 C -0.2351(3) 1.1275(2) 0.48092(12) 0.0645(8) Uani 1 1 d . . .
H8A H -0.3404 1.0854 0.4843 0.097 Uiso 1 1 calc R . .
H8B H -0.2318 1.2075 0.4788 0.097 Uiso 1 1 calc R . .
H8C H -0.1744 1.1167 0.5181 0.097 Uiso 1 1 calc R . .
C9 C -0.0441(3) 0.82884(19) 0.36399(11) 0.0406(6) Uani 1 1 d . . .
H9A H -0.0537 0.8031 0.407 0.061 Uiso 1 1 calc R . .
H9B H 0.059 0.8323 0.3504 0.061 Uiso 1 1 calc R . .
H9C H -0.1172 0.7764 0.3351 0.061 Uiso 1 1 calc R . .
C10 C -0.0907(2) 0.80366(17) 0.11230(10) 0.0324(5) Uani 1 1 d . . .
C11 C -0.2097(3) 0.71929(18) 0.08284(12) 0.0398(6) Uani 1 1 d . . .
C12 C -0.2215(3) 0.7028(2) 0.01694(13) 0.0492(7) Uani 1 1 d . . .
H12 H -0.3025 0.6455 -0.0019 0.059 Uiso 1 1 calc R . .
C13 C -0.1209(3) 0.7657(2) -0.02162(12) 0.0507(7) Uani 1 1 d . . .
C14 C -0.0046(3) 0.84774(19) 0.00728(11) 0.0429(6) Uani 1 1 d . . .
H14 H 0.0658 0.8928 -0.0186 0.051 Uiso 1 1 calc R . .
C15 C 0.0147(3) 0.86779(18) 0.07269(10) 0.0339(5) Uani 1 1 d . . .
C16 C -0.3261(3) 0.6437(2) 0.12049(14) 0.0609(8) Uani 1 1 d . . .
H16A H -0.3809 0.6891 0.1456 0.091 Uiso 1 1 calc R . .
H16B H -0.275 0.6024 0.1488 0.091 Uiso 1 1 calc R . .
H16C H -0.398 0.5904 0.0915 0.091 Uiso 1 1 calc R . .
C17 C -0.1330(4) 0.7438(2) -0.09281(12) 0.0816(10) Uani 1 1 d . . .
H17A H -0.1089 0.6718 -0.1039 0.122 Uiso 1 1 calc R . .
H17B H -0.0614 0.8039 -0.1123 0.122 Uiso 1 1 calc R . .
H17C H -0.2365 0.7414 -0.1084 0.122 Uiso 1 1 calc R . .
C18 C 0.1514(3) 0.95604(19) 0.09740(11) 0.0421(6) Uani 1 1 d . . .
H18A H 0.22 0.9771 0.0629 0.063 Uiso 1 1 calc R . .
H18B H 0.204 0.9265 0.1311 0.063 Uiso 1 1 calc R . .
H18C H 0.1193 1.0221 0.1142 0.063 Uiso 1 1 calc R . .
C19 C 0.0054(3) 0.54394(18) 0.24997(11) 0.0392(6) Uani 1 1 d . . .
H19A H -0.0925 0.5607 0.2376 0.047 Uiso 1 1 calc R . .
H19B H 0.0032 0.4673 0.2323 0.047 Uiso 1 1 calc R . .
C20 C 0.0190(3) 0.54541(19) 0.32170(11) 0.0437(6) Uani 1 1 d . . .
H20A H 0.0565 0.6239 0.339 0.052 Uiso 1 1 calc R . .
H20B H 0.0947 0.5034 0.334 0.052 Uiso 1 1 calc R . .
C21 C -0.1312(3) 0.4941(2) 0.35106(13) 0.0577(8) Uani 1 1 d . . .
H21A H -0.2057 0.5381 0.3404 0.069 Uiso 1 1 calc R . .
H21B H -0.1709 0.4167 0.3325 0.069 Uiso 1 1 calc R . .
C22 C -0.1155(4) 0.4915(3) 0.42222(14) 0.0889(11) Uani 1 1 d . . .
H22A H -0.0418 0.448 0.4331 0.133 Uiso 1 1 calc R . .
H22B H -0.2141 0.4565 0.4386 0.133 Uiso 1 1 calc R . .
H22C H -0.0804 0.5683 0.441 0.133 Uiso 1 1 calc R . .
C23 C 0.1205(3) 0.59819(18) 0.13043(10) 0.0358(5) Uani 1 1 d . . .
H23A H 0.1148 0.5168 0.1255 0.043 Uiso 1 1 calc R . .
H23B H 0.0196 0.6092 0.1175 0.043 Uiso 1 1 calc R . .
C24 C 0.2359(3) 0.65774(19) 0.08537(11) 0.0406(6) Uani 1 1 d . . .
H24A H 0.3368 0.6457 0.0972 0.049 Uiso 1 1 calc R . .
H24B H 0.2428 0.7394 0.09 0.049 Uiso 1 1 calc R . .
C25 C 0.1952(3) 0.6167(2) 0.01658(11) 0.0510(7) Uani 1 1 d . . .
H25A H 0.1916 0.5355 0.0119 0.061 Uiso 1 1 calc R . .
H25B H 0.0926 0.6262 0.0054 0.061 Uiso 1 1 calc R . .
C26 C 0.3055(4) 0.6773(3) -0.02939(14) 0.0794(10) Uani 1 1 d . . .
H26A H 0.3092 0.7577 -0.0254 0.119 Uiso 1 1 calc R . .
H26B H 0.272 0.6477 -0.0727 0.119 Uiso 1 1 calc R . .
H26C H 0.4068 0.6658 -0.0198 0.119 Uiso 1 1 calc R . .
C27 C 0.3287(2) 0.59601(17) 0.23579(11) 0.0354(5) Uani 1 1 d . . .
H27A H 0.4172 0.6503 0.2205 0.042 Uiso 1 1 calc R . .
H27B H 0.3396 0.6011 0.2826 0.042 Uiso 1 1 calc R . .
C28 C 0.3410(3) 0.47912(18) 0.21292(11) 0.0395(6) Uani 1 1 d . . .
H28A H 0.2486 0.4237 0.2239 0.047 Uiso 1 1 calc R . .
H28B H 0.346 0.4755 0.1662 0.047 Uiso 1 1 calc R . .
C29 C 0.4791(3) 0.4476(2) 0.24154(12) 0.0482(7) Uani 1 1 d . . .
H29A H 0.5705 0.5077 0.2349 0.058 Uiso 1 1 calc R . .
H29B H 0.4683 0.4426 0.2877 0.058 Uiso 1 1 calc R . .
C30 C 0.5018(3) 0.3370(2) 0.21333(14) 0.0713(9) Uani 1 1 d . . .
H30A H 0.4132 0.2767 0.2209 0.107 Uiso 1 1 calc R . .
H30B H 0.5927 0.3213 0.2332 0.107 Uiso 1 1 calc R . .
H30C H 0.514 0.3417 0.1677 0.107 Uiso 1 1 calc R . .
C31 C 0.4954(2) 1.02198(17) 0.23719(10) 0.0359(6) Uani 1 1 d . . .
H31A H 0.4361 1.0744 0.2225 0.043 Uiso 1 1 calc R . .
H31B H 0.5883 1.067 0.2603 0.043 Uiso 1 1 calc R . .
C32 C 0.5407(2) 0.95914(18) 0.17985(10) 0.0351(5) Uani 1 1 d . . .
H32A H 0.627 0.9276 0.1925 0.042 Uiso 1 1 calc R . .
H32B H 0.4546 0.8957 0.1656 0.042 Uiso 1 1 calc R . .
C33 C 0.5854(3) 1.0327(2) 0.12496(11) 0.0443(6) Uani 1 1 d . . .
H33A H 0.501 1.0672 0.1136 0.053 Uiso 1 1 calc R . .
H33B H 0.6749 1.0939 0.1384 0.053 Uiso 1 1 calc R . .
C34 C 0.6225(3) 0.9682(2) 0.06719(12) 0.0639(8) Uani 1 1 d . . .
H34A H 0.7141 0.9419 0.0765 0.096 Uiso 1 1 calc R . .
H34B H 0.6398 1.0172 0.0318 0.096 Uiso 1 1 calc R . .
H34C H 0.5375 0.9036 0.0558 0.096 Uiso 1 1 calc R . .
C35 C 0.5163(2) 0.85287(17) 0.32324(10) 0.0307(5) Uani 1 1 d . . .
H35A H 0.5431 0.8044 0.2888 0.037 Uiso 1 1 calc R . .
H35B H 0.6105 0.9075 0.3391 0.037 Uiso 1 1 calc R . .
C36 C 0.4513(2) 0.78041(18) 0.37700(10) 0.0347(5) Uani 1 1 d . . .
H36A H 0.4424 0.8303 0.4142 0.042 Uiso 1 1 calc R . .
H36B H 0.3478 0.7366 0.3636 0.042 Uiso 1 1 calc R . .
C37 C 0.5448(3) 0.70001(19) 0.39680(11) 0.0440(6) Uani 1 1 d . . .
H37A H 0.6439 0.7437 0.4155 0.053 Uiso 1 1 calc R . .
H37B H 0.5645 0.656 0.3588 0.053 Uiso 1 1 calc R . .
C38 C 0.4673(3) 0.6199(2) 0.44450(13) 0.0622(8) Uani 1 1 d . . .
H38A H 0.4514 0.6628 0.483 0.093 Uiso 1 1 calc R . .
H38B H 0.5312 0.5689 0.455 0.093 Uiso 1 1 calc R . .
H38C H 0.3691 0.5763 0.4263 0.093 Uiso 1 1 calc R . .
C39 C 0.3724(3) 1.02227(18) 0.36113(11) 0.0393(6) Uani 1 1 d . . .
H39A H 0.2937 0.9813 0.3883 0.047 Uiso 1 1 calc R . .
H39B H 0.4705 1.0369 0.3856 0.047 Uiso 1 1 calc R . .
C40 C 0.3378(3) 1.13436(18) 0.34985(11) 0.0415(6) Uani 1 1 d . . .
H40A H 0.2556 1.1234 0.3166 0.05 Uiso 1 1 calc R . .
H40B H 0.4291 1.1851 0.3342 0.05 Uiso 1 1 calc R . .
C41 C 0.2901(3) 1.1893(2) 0.40922(13) 0.0554(7) Uani 1 1 d . . .
H41A H 0.1947 1.1408 0.423 0.067 Uiso 1 1 calc R . .
H41B H 0.3689 1.1946 0.4434 0.067 Uiso 1 1 calc R . .
C42 C 0.2660(4) 1.3049(2) 0.40060(15) 0.0744(9) Uani 1 1 d . . .
H42A H 0.3623 1.3555 0.3909 0.112 Uiso 1 1 calc R . .
H42B H 0.2287 1.3331 0.4396 0.112 Uiso 1 1 calc R . .
H42C H 0.1913 1.3012 0.3656 0.112 Uiso 1 1 calc R . .
P1 P 0.03410(7) 0.97936(5) 0.23448(3) 0.03049(14) Uani 1 1 d . . .
P2 P -0.09485(6) 0.81651(5) 0.20013(3) 0.03231(14) Uani 1 1 d . . .
P3 P 0.15900(6) 0.64377(5) 0.21409(3) 0.03137(14) Uani 1 1 d . . .
P4 P 0.38286(6) 0.92862(4) 0.29157(3) 0.02875(13) Uani 1 1 d . . .
Pd1 Pd 0.154770(19) 0.828189(14) 0.241893(8) 0.02669(5) Uani 1 1 d . . .

loop_
_atom_site_aniso_label
_atom_site_aniso_U_11
_atom_site_aniso_U_22
_atom_site_aniso_U_33
_atom_site_aniso_U_23
_atom_site_aniso_U_13
_atom_site_aniso_U_12
C1 0.0266(12) 0.0336(12) 0.0272(12) 0.0018(10) 0.0040(10) 0.0078(9)
C2 0.0388(14) 0.0344(13) 0.0308(13) -0.0001(10) 0.0058(11) 0.0114(10)
C3 0.0484(16) 0.0389(14) 0.0420(15) -0.0055(12) 0.0097(13) 0.0163(12)
C4 0.0405(15) 0.0536(16) 0.0287(13) -0.0072(12) 0.0075(11) 0.0080(12)
C5 0.0351(14) 0.0502(15) 0.0279(13) 0.0063(11) 0.0058(11) 0.0049(11)
C6 0.0250(12) 0.0399(13) 0.0281(12) 0.0031(10) 0.0034(10) 0.0052(10)
C7 0.0707(18) 0.0388(14) 0.0440(15) 0.0084(12) 0.0167(14) 0.0281(13)
C8 0.082(2) 0.078(2) 0.0355(16) -0.0090(14) 0.0178(15) 0.0236(17)
C9 0.0412(15) 0.0490(15) 0.0370(14) 0.0177(12) 0.0118(12) 0.0171(12)
C10 0.0339(13) 0.0330(12) 0.0348(13) -0.0013(10) -0.0045(11) 0.0180(10)
C11 0.0349(14) 0.0335(13) 0.0532(16) -0.0043(12) -0.0077(12) 0.0151(11)
C12 0.0544(17) 0.0375(14) 0.0564(18) -0.0154(13) -0.0238(14) 0.0198(12)
C13 0.081(2) 0.0378(15) 0.0393(15) -0.0086(12) -0.0151(15) 0.0309(14)
C14 0.0671(18) 0.0369(14) 0.0286(13) 0.0004(11) -0.0014(13) 0.0211(13)
C15 0.0427(14) 0.0336(12) 0.0296(13) -0.0018(10) -0.0018(11) 0.0189(11)
C16 0.0402(16) 0.0581(18) 0.076(2) -0.0079(16) -0.0058(15) -0.0001(13)
C17 0.152(3) 0.0516(18) 0.0407(17) -0.0165(14) -0.0266(19) 0.0324(19)
C18 0.0455(15) 0.0489(15) 0.0296(13) 0.0044(11) 0.0102(12) 0.0056(12)
C19 0.0380(14) 0.0317(12) 0.0475(15) 0.0011(11) 0.0028(12) 0.0078(10)
C20 0.0467(16) 0.0374(14) 0.0500(16) 0.0105(12) 0.0048(13) 0.0139(11)
C21 0.0650(19) 0.0474(16) 0.0600(19) 0.0102(14) 0.0163(16) 0.0088(14)
C22 0.113(3) 0.088(2) 0.066(2) 0.0211(19) 0.033(2) 0.018(2)
C23 0.0371(14) 0.0318(12) 0.0404(14) -0.0005(11) -0.0019(11) 0.0132(10)
C24 0.0419(15) 0.0435(14) 0.0401(15) 0.0011(12) 0.0012(12) 0.0177(11)
C25 0.0686(19) 0.0478(16) 0.0419(16) -0.0013(13) 0.0016(14) 0.0253(14)
C26 0.093(3) 0.106(3) 0.0436(18) 0.0078(18) 0.0186(18) 0.029(2)
C27 0.0348(13) 0.0339(13) 0.0399(14) 0.0013(11) -0.0001(11) 0.0136(10)
C28 0.0484(15) 0.0314(13) 0.0424(15) -0.0025(11) -0.0013(12) 0.0184(11)
C29 0.0544(17) 0.0473(15) 0.0526(17) 0.0065(13) 0.0021(14) 0.0305(13)
C30 0.093(2) 0.0630(19) 0.077(2) 0.0065(17) 0.0053(19) 0.0548(18)
C31 0.0355(14) 0.0346(13) 0.0361(14) 0.0070(11) 0.0052(11) 0.0037(10)
C32 0.0321(13) 0.0397(13) 0.0367(14) 0.0106(11) 0.0093(11) 0.0122(10)
C33 0.0431(15) 0.0494(15) 0.0394(15) 0.0155(12) 0.0081(12) 0.0055(12)
C34 0.073(2) 0.085(2) 0.0489(18) 0.0234(16) 0.0271(16) 0.0411(17)
C35 0.0271(12) 0.0337(12) 0.0311(12) -0.0001(10) -0.0006(10) 0.0074(10)
C36 0.0382(14) 0.0356(13) 0.0305(13) 0.0008(10) 0.0033(11) 0.0093(10)
C37 0.0506(16) 0.0420(14) 0.0411(15) 0.0061(12) -0.0077(12) 0.0149(12)
C38 0.076(2) 0.0456(16) 0.0641(19) 0.0175(14) -0.0072(16) 0.0106(14)
C39 0.0472(15) 0.0382(13) 0.0326(13) -0.0001(11) 0.0056(12) 0.0104(11)
C40 0.0464(15) 0.0321(13) 0.0434(15) -0.0041(11) 0.0045(12) 0.0054(11)
C41 0.0670(19) 0.0440(16) 0.0544(18) -0.0108(13) 0.0080(15) 0.0138(14)
C42 0.091(2) 0.0489(18) 0.084(2) -0.0205(16) 0.0046(19) 0.0235(16)
P1 0.0368(4) 0.0319(3) 0.0271(3) 0.0045(3) 0.0081(3) 0.0152(3)
P2 0.0261(3) 0.0376(3) 0.0352(3) 0.0044(3) 0.0026(3) 0.0107(3)
P3 0.0307(3) 0.0274(3) 0.0371(4) 0.0023(3) 0.0011(3) 0.0090(3)
P4 0.0300(3) 0.0277(3) 0.0287(3) 0.0030(2) 0.0043(3) 0.0066(2)
Pd1 0.02622(10) 0.02660(9) 0.02912(10) 0.00340(7) 0.00352(7) 0.00939(7)

loop_
_atom_type_symbol
_atom_type_description
_atom_type_scat_dispersion_real
_atom_type_scat_dispersion_imag
_atom_type_scat_source
C C 0.0033 0.0016 'International Tables Vol C Tables 4.2.6.8 and 6.1.1.4'
H H 0 0 'International Tables Vol C Tables 4.2.6.8 and 6.1.1.4'
P P 0.1023 0.0942 'International Tables Vol C Tables 4.2.6.8 and 6.1.1.4'
Pd Pd -0.9988 1.0072 'International Tables Vol C Tables 4.2.6.8 and 6.1.1.4'

loop_
_geom_angle_atom_site_label_1
_geom_angle_atom_site_label_2
_geom_angle_atom_site_label_3
_geom_angle
_geom_angle_site_symmetry_1
_geom_angle_site_symmetry_3
_geom_angle_publ_flag
C6 C1 C2 118.20(19) . . ?
C6 C1 P1 127.93(16) . . ?
C2 C1 P1 113.65(15) . . ?
C3 C2 C1 120.0(2) . . ?
C3 C2 C7 117.4(2) . . ?
C1 C2 C7 122.65(19) . . ?
C4 C3 C2 121.9(2) . . ?
C5 C4 C3 117.9(2) . . ?
C5 C4 C8 121.6(2) . . ?
C3 C4 C8 120.6(2) . . ?
C4 C5 C6 122.4(2) . . ?
C5 C6 C1 119.6(2) . . ?
C5 C6 C9 117.23(19) . . ?
C1 C6 C9 123.09(19) . . ?
C11 C10 C15 117.5(2) . . ?
C11 C10 P2 114.33(17) . . ?
C15 C10 P2 128.21(17) . . ?
C12 C11 C10 120.0(2) . . ?
C12 C11 C16 118.0(2) . . ?
C10 C11 C16 122.0(2) . . ?
C13 C12 C11 122.7(2) . . ?
C12 C13 C14 117.1(2) . . ?
C12 C13 C17 121.7(3) . . ?
C14 C13 C17 121.1(3) . . ?
C13 C14 C15 123.1(2) . . ?
C14 C15 C10 119.6(2) . . ?
C14 C15 C18 117.0(2) . . ?
C10 C15 C18 123.39(19) . . ?
C20 C19 P3 114.64(16) . . ?
C19 C20 C21 112.9(2) . . ?
C22 C21 C20 112.6(2) . . ?
C24 C23 P3 115.61(16) . . ?
C23 C24 C25 112.6(2) . . ?
C26 C25 C24 113.7(2) . . ?
C28 C27 P3 119.66(16) . . ?
C29 C28 C27 112.85(19) . . ?
C30 C29 C28 113.0(2) . . ?
C32 C31 P4 112.95(15) . . ?
C33 C32 C31 113.08(18) . . ?
C34 C33 C32 112.6(2) . . ?
C36 C35 P4 112.33(14) . . ?
C37 C36 C35 114.37(18) . . ?
C36 C37 C38 112.8(2) . . ?
C40 C39 P4 117.89(16) . . ?
C39 C40 C41 112.6(2) . . ?
C42 C41 C40 113.8(2) . . ?
C1 P1 P2 104.18(7) . . ?
C1 P1 Pd1 111.74(7) . . ?
P2 P1 Pd1 63.14(3) . . ?
C10 P2 P1 109.44(7) . . ?
C10 P2 Pd1 107.70(7) . . ?
P1 P2 Pd1 63.37(3) . . ?
C23 P3 C27 104.18(10) . . ?
C23 P3 C19 100.64(11) . . ?
C27 P3 C19 103.53(10) . . ?
C23 P3 Pd1 116.32(7) . . ?
C27 P3 Pd1 118.44(7) . . ?
C19 P3 Pd1 111.55(8) . . ?
C35 P4 C31 103.56(10) . . ?
C35 P4 C39 99.86(11) . . ?
C31 P4 C39 103.66(10) . . ?
C35 P4 Pd1 119.45(7) . . ?
C31 P4 Pd1 110.76(8) . . ?
C39 P4 Pd1 117.50(8) . . ?
P3 Pd1 P4 112.04(2) . . ?
P3 Pd1 P2 96.41(3) . . ?
P4 Pd1 P2 151.53(2) . . ?
P3 Pd1 P1 149.30(2) . . ?
P4 Pd1 P1 98.10(3) . . ?
P2 Pd1 P1 53.49(2) . . ?

loop_
_geom_bond_atom_site_label_1
_geom_bond_atom_site_label_2
_geom_bond_distance
_geom_bond_site_symmetry_2
_geom_bond_publ_flag
C1 C6 1.408(3) . ?
C1 C2 1.409(3) . ?
C1 P1 1.866(2) . ?
C2 C3 1.392(3) . ?
C2 C7 1.516(3) . ?
C3 C4 1.385(3) . ?
C4 C5 1.376(3) . ?
C4 C8 1.519(3) . ?
C5 C6 1.395(3) . ?
C6 C9 1.506(3) . ?
C10 C11 1.411(3) . ?
C10 C15 1.415(3) . ?
C10 P2 1.860(2) . ?
C11 C12 1.396(3) . ?
C11 C16 1.511(3) . ?
C12 C13 1.371(4) . ?
C13 C14 1.376(3) . ?
C13 C17 1.513(3) . ?
C14 C15 1.392(3) . ?
C15 C18 1.500(3) . ?
C19 C20 1.519(3) . ?
C19 P3 1.839(2) . ?
C20 C21 1.526(3) . ?
C21 C22 1.512(4) . ?
C23 C24 1.522(3) . ?
C23 P3 1.827(2) . ?
C24 C25 1.521(3) . ?
C25 C26 1.513(3) . ?
C27 C28 1.523(3) . ?
C27 P3 1.830(2) . ?
C28 C29 1.517(3) . ?
C29 C30 1.518(3) . ?
C31 C32 1.524(3) . ?
C31 P4 1.829(2) . ?
C32 C33 1.517(3) . ?
C33 C34 1.513(3) . ?
C35 C36 1.529(3) . ?
C35 P4 1.828(2) . ?
C36 C37 1.515(3) . ?
C37 C38 1.519(3) . ?
C39 C40 1.514(3) . ?
C39 P4 1.840(2) . ?
C40 C41 1.519(3) . ?
C41 C42 1.509(3) . ?
P1 P2 2.1416(9) . ?
P1 Pd1 2.3818(6) . ?
P2 Pd1 2.3770(9) . ?
P3 Pd1 2.3222(6) . ?
P4 Pd1 2.3304(9) . ?
